data_2010391
loop_
_publ_author_name
'Brammer, L.'
'Zhao, D.'

_publ_section_title
;
 Low-Temperature Structures of [py~2~H]^+^[Co(CO)~4~]^{-^} (py =
 Pyridine) and [(tmen)H]^+^[Co(CO)~4~]^{-^} (tmen =
 <i>N</i>,<i>N</i>,<i>N</i>',<i>N</i>'-Tetramethylethylenediamine)
;
_journal_issue 1
_journal_name_full 'Acta Crystallographica Section C'
_journal_page_first 45
_journal_page_last 48
_journal_paper_doi 10.1107/S0108270194005858
_journal_volume 51
_journal_year 1995
_chemical_formula_moiety 'C10 H17 Co1 N2 O4'
_chemical_formula_sum 'C10 H17 Co N2 O4'
_chemical_formula_weight 288.2
_space_group_IT_number 62
_symmetry_cell_setting orthorhombic
_symmetry_space_group_name_Hall '-P 2ac 2n'
_symmetry_space_group_name_H-M 'P n m a'
_atom_type_scat_source IntTabIV
_cell_angle_alpha 90.
_cell_angle_beta 90.
_cell_angle_gamma 90.
_cell_formula_units_Z 4
_cell_length_a 19.528(5)
_cell_length_b 9.518(2)
_cell_length_c 7.408(2)
_cell_measurement_reflns_used 50
_cell_measurement_temperature 128(5)
_cell_measurement_theta_max 14.79
_cell_measurement_theta_min 8.35
_cell_volume 1376.9(6)
_diffrn_measurement_device 'Siemens R3mIV'
_diffrn_measurement_method \w-2\q
_diffrn_radiation_type MoK\a
_diffrn_radiation_wavelength 0.71073
_diffrn_reflns_av_R_equivalents 0.0213
_diffrn_reflns_limit_h_max 25
_diffrn_reflns_limit_h_min -25
_diffrn_reflns_limit_k_max 0
_diffrn_reflns_limit_k_min -12
_diffrn_reflns_limit_l_max 9
_diffrn_reflns_limit_l_min 0
_diffrn_reflns_number 3748
_diffrn_reflns_theta_max 27.5
_diffrn_standards_decay_% .0
_diffrn_standards_interval_count 50
_diffrn_standards_number 3
_exptl_absorpt_coefficient_mu 1.251
_exptl_absorpt_correction_T_max 0.503
_exptl_absorpt_correction_T_min 0.453
_exptl_absorpt_correction_type 'empirical, \y-scans'
_exptl_crystal_colour colorless
_exptl_crystal_density_diffrn 1.390
_exptl_crystal_description needles
_exptl_crystal_size_max 0.50
_exptl_crystal_size_mid 0.18
_exptl_crystal_size_min 0.16
_refine_diff_density_max 0.51
_refine_diff_density_min -0.52
_refine_ls_extinction_method none
_refine_ls_goodness_of_fit_obs 1.48
_refine_ls_hydrogen_treatment 'see text'
_refine_ls_number_parameters 99
_refine_ls_number_reflns 1231
_refine_ls_R_factor_obs 0.0452
_refine_ls_shift/esd_max 0.001
_refine_ls_structure_factor_coef F
_refine_ls_weighting_details 'w = 1/[\s^2^(F) + 0.0003F^2^]'
_refine_ls_weighting_scheme calc
_refine_ls_wR_factor_obs 0.0455
_reflns_number_observed 1231
_reflns_number_total 1691
_reflns_observed_criterion F>3\s(F)
_cod_data_source_file mu1106.cif
_cod_data_source_block mu1106_structure_2_of_2
_cod_depositor_comments
;
The following automatic conversions were performed:

'_refine_ls_weighting_scheme' value 'w = 1/[\s^2^(F) + 0.0003F^2^]'
was changed to 'calc'. New tag '_refine_ls_weighting_details' was
created. The value of the new tag was set to 'w = 1/[\s^2^(F) +
0.0003F^2^]'.

Automatic conversion script
Id: cif_fix_values 3143 2015-03-26 13:38:13Z robertas 
;
_cod_original_formula_sum 'C10 H17 Co1 N2 O4'
_cod_database_code 2010391

loop_
_symmetry_equiv_pos_as_xyz
x,y,z
1/2+x,y,1/2-z
x,1/2-y,z
1/2-x,1/2+y,1/2+z
-x,-y,-z
1/2-x,-y,1/2+z
-x,1/2+y,-z
1/2+x,1/2-y,1/2-z

loop_
_atom_site_label
_atom_site_fract_x
_atom_site_fract_y
_atom_site_fract_z
_atom_site_U_iso_or_equiv
Co .39220(10) .7500 .50200(10) .0210(10)
O(1) .4495(2) .7500 .8665(5) .0450(10)
O(2) .2435(2) .7500 .5364(4) .0350(10)
O(3) .43850(10) .9934(3) .2968(4) .0490(10)
C(1) .4281(2) .7500 .7228(6) .0290(10)
C(2) .3024(2) .7500 .5218(6) .0250(10)
C(3) .4204(2) .8985(4) .3794(4) .0300(10)
C(11) .7679(3) .8734(5) .4599(5) .074(2)
N(11) .7293(2) .7500 .4152(5) .0240(10)
C(12) .6630(3) .7214(9) .4980(8) .034(3)
C(13) .6066(3) .7124(7) .3892(7) .028(2)
N(14) .6186(2) .7500 .1941(5) .0210(10)
C(14) .5924(2) .8759(6) .1057(8) .086(2)
H(11A) .8113 .8690 .3992 .080
H(11B) .7436 .9557 .4212 .080
H(11C) .7752 .8779 .5879 .080
H(12A) .6546 .7945 .5845 .080
H(12B) .6666 .6345 .5631 .080
H(13A) .5709 .7712 .4365 .080
H(13B) .5905 .6172 .3944 .080
H(14A) .6017 .8717 -.0214 .080
H(14B) .5438 .8821 .1246 .080
H(14C) .6143 .9571 .1566 .080
H(14N) .665(3) .7500 .187(7) .050

loop_
_geom_angle_atom_site_label_1
_geom_angle_atom_site_label_2
_geom_angle_atom_site_label_3
_geom_angle_site_symmetry_3
_geom_angle
_geom_angle_publ_flag
C(1) Co C(2) . 108.4(2) yes
C(2) Co C(3) . 110.70(10) yes
Co C(1) O(1) . 178.2(4) yes
Co C(3) O(3) . 178.7(3) yes
C(11) N(11) C(11) 3_555 109.9(5) yes
C(12) C(13) N(14) . 115.2(5) yes
C(14) N(14) C(14) 3_555 110.5(5) yes
C(14) N(14) H(14N) . 109.0(17) yes
C(1) Co C(3) . 110.40(10) yes
C(3) Co C(3') . 106.1(2) yes
Co C(2) O(2) . 179.4(4) yes
C(11) N(11) C(12) . 121.5(4) yes
N(11) C(12) C(13) . 118.6(5) yes
C(13) N(14) C(14) . 124.8(4) yes
C(13) N(14) H(14N) . 102.(3) yes

loop_
_geom_bond_atom_site_label_1
_geom_bond_atom_site_label_2
_geom_bond_site_symmetry_1
_geom_bond_site_symmetry_2
_geom_bond_distance
_geom_bond_publ_flag
Co C(1) . . 1.779(5) yes
Co C(3) . . 1.768(3) yes
O(2) C(2) . . 1.155(5) yes
C(11) N(11) . . 1.435(5) yes
C(12) C(13) . . 1.367(8) yes
N(14) C(14) . . 1.458(6) yes
Co C(2) . . 1.759(4) yes
O(1) C(1) . . 1.144(6) yes
O(3) C(3) . . 1.147(4) yes
N(11) C(12) . . 1.458(6) yes
C(13) N(14) . . 1.507(6) yes
N(14) H(14N) . . 0.91(5) yes
